data_7223560
loop_
_publ_author_name
'Mohan, Gopalakrishnan'
'Nallasamy, Palanisami'

_publ_section_title
;
 New Sterically Hindered Tin(IV) Siloxane Precursors to Tinsilicate
 Materials: Synthesis, Spectral, Structural and Photocatalytic Studies
;
_journal_name_full 'RSC Adv.'
_journal_paper_doi 10.1039/C5RA23424G
_journal_year 2015
_chemical_formula_moiety 'C44 H48 O2 Si2 Sn'
_chemical_formula_sum 'C44 H48 O2 Si2 Sn'
_chemical_formula_weight 783.69
_chemical_name_common GP-28
_chemical_name_systematic Organotinsiloxane
_chemical_properties_physical 'Air-sensitive, Moisture-sensitive'
_space_group_crystal_system orthorhombic
_space_group_IT_number 61
_space_group_name_Hall '-P 2ac 2ab'
_space_group_name_H-M_alt 'P b c a'
_symmetry_space_group_name_Hall '-P 2ac 2ab'
_symmetry_space_group_name_H-M 'P b c a'
_atom_sites_solution_hydrogens geom
_audit_creation_method SHELXL-2014/7
_audit_update_record
;
2015-02-13 deposited with the CCDC.
2015-12-17 downloaded from the CCDC.
;
_cell_angle_alpha 90
_cell_angle_beta 90
_cell_angle_gamma 90
_cell_formula_units_Z 8
_cell_length_a 18.2467(7)
_cell_length_b 20.9491(7)
_cell_length_c 21.4267(8)
_cell_measurement_reflns_used 9958
_cell_measurement_temperature 296(2)
_cell_measurement_theta_max 22.88
_cell_measurement_theta_min 2.20
_cell_volume 8190.4(5)
_computing_cell_refinement 'APEX2/SAINT (Bruker, 2004)'
_computing_data_collection 'APEX2 (Bruker, 2004)'
_computing_data_reduction 'SAINT/XPREP (Bruker, 2004)'
_computing_molecular_graphics 'ORTEP3 (Farrugia, 1997) and Mercury (Bruno et al., 2002)'
_computing_publication_material 'SHELXL-2014/7 (Sheldrick, 2014)'
_computing_structure_refinement 'SHELXL-2014/7 (Sheldrick, 2014)'
_computing_structure_solution 'SIR92 (Altornare et al., 1993)'
_diffrn_ambient_temperature 296(2)
_diffrn_measured_fraction_theta_full 1.000
_diffrn_measured_fraction_theta_max 0.997
_diffrn_measurement_device_type 'Bruker axs kappa apex2 CCD Diffractometer'
_diffrn_measurement_method '\w and \f scan'
_diffrn_radiation_monochromator graphite
_diffrn_radiation_source 'fine-focus sealed tube'
_diffrn_radiation_type MoK\a
_diffrn_radiation_wavelength 0.71073
_diffrn_reflns_av_R_equivalents 0.0561
_diffrn_reflns_av_unetI/netI 0.0339
_diffrn_reflns_laue_measured_fraction_full 1.000
_diffrn_reflns_laue_measured_fraction_max 0.997
_diffrn_reflns_limit_h_max 21
_diffrn_reflns_limit_h_min -22
_diffrn_reflns_limit_k_max 26
_diffrn_reflns_limit_k_min -26
_diffrn_reflns_limit_l_max 26
_diffrn_reflns_limit_l_min -26
_diffrn_reflns_number 89545
_diffrn_reflns_point_group_measured_fraction_full 1.000
_diffrn_reflns_point_group_measured_fraction_max 0.997
_diffrn_reflns_theta_full 25.242
_diffrn_reflns_theta_max 26.336
_diffrn_reflns_theta_min 1.944
_exptl_absorpt_coefficient_mu 0.716
_exptl_absorpt_correction_T_max 0.8799
_exptl_absorpt_correction_T_min 0.7843
_exptl_absorpt_correction_type multi-scan
_exptl_absorpt_process_details 'SADABS (Bruker, 2004)'
_exptl_crystal_colour COLOURLESS
_exptl_crystal_density_diffrn 1.271
_exptl_crystal_description BLOCK
_exptl_crystal_F_000 3248
_exptl_crystal_size_max 0.350
_exptl_crystal_size_mid 0.250
_exptl_crystal_size_min 0.200
_refine_diff_density_max 0.671
_refine_diff_density_min -0.327
_refine_diff_density_rms 0.067
_refine_ls_extinction_method none
_refine_ls_goodness_of_fit_ref 1.103
_refine_ls_hydrogen_treatment constr
_refine_ls_matrix_type full
_refine_ls_number_parameters 479
_refine_ls_number_reflns 8327
_refine_ls_number_restraints 169
_refine_ls_restrained_S_all 1.119
_refine_ls_R_factor_all 0.0779
_refine_ls_R_factor_gt 0.0375
_refine_ls_shift/su_max 0.008
_refine_ls_shift/su_mean 0.000
_refine_ls_structure_factor_coef Fsqd
_refine_ls_weighting_details 'w=1/[\s^2^(Fo^2^)+(0.0276P)^2^+7.3306P] where P=(Fo^2^+2Fc^2^)/3'
_refine_ls_weighting_scheme calc
_refine_ls_wR_factor_gt 0.0744
_refine_ls_wR_factor_ref 0.0924
_reflns_Friedel_coverage 0.000
_reflns_number_gt 5468
_reflns_number_total 8327
_reflns_threshold_expression 'I > 2\s(I)'
_cod_data_source_file c5ra23424g2.cif
_cod_data_source_block GP28
_cod_database_code 7223560
_shelx_shelxl_version_number 2014/7
_shelx_space_group_comment
;
The symmetry employed for this shelxl refinement is uniquely defined
by the following loop, which should always be used as a source of
symmetry information in preference to the above space-group names.
They are only intended as comments.
;
_shelx_estimated_absorpt_t_min 0.788
_shelx_estimated_absorpt_t_max 0.870

loop_
_space_group_symop_operation_xyz
'x, y, z'
'x+1/2, -y+1/2, -z'
'-x, y+1/2, -z+1/2'
'-x+1/2, -y, z+1/2'
'-x, -y, -z'
'-x-1/2, y-1/2, z'
'x, -y-1/2, z-1/2'
'x-1/2, y, -z-1/2'

loop_
_atom_site_label
_atom_site_type_symbol
_atom_site_fract_x
_atom_site_fract_y
_atom_site_fract_z
_atom_site_U_iso_or_equiv
_atom_site_adp_type
_atom_site_occupancy
_atom_site_site_symmetry_order
_atom_site_calc_flag
_atom_site_refinement_flags_posn
_atom_site_refinement_flags_adp
_atom_site_refinement_flags_occupancy
_atom_site_disorder_assembly
_atom_site_disorder_group
C1 C 0.29656(19) 0.09498(17) 0.54312(16) 0.0517(9) Uani 1 1 d . . . . .
C2 C 0.2874(2) 0.1590(2) 0.52950(19) 0.0708(11) Uani 1 1 d . . . . .
H2 H 0.2960 0.1890 0.5607 0.085 Uiso 1 1 calc R U . . .
C3 C 0.2658(3) 0.1800(2) 0.4712(2) 0.0914(15) Uani 1 1 d . . . . .
H3 H 0.2596 0.2233 0.4635 0.110 Uiso 1 1 calc R U . . .
C4 C 0.2537(3) 0.1368(3) 0.4251(2) 0.0977(18) Uani 1 1 d . . . . .
H4 H 0.2384 0.1505 0.3859 0.117 Uiso 1 1 calc R U . . .
C5 C 0.2639(3) 0.0734(3) 0.4362(2) 0.0927(16) Uani 1 1 d . . . . .
H5 H 0.2566 0.0439 0.4043 0.111 Uiso 1 1 calc R U . . .
C6 C 0.2850(2) 0.0530(2) 0.49454(18) 0.0707(11) Uani 1 1 d . . . . .
H6 H 0.2917 0.0096 0.5014 0.085 Uiso 1 1 calc R U . . .
C7 C 0.3913(2) 0.00561(19) 0.62082(17) 0.0565(10) Uani 1 1 d . . . . .
C8 C 0.4555(3) 0.0184(2) 0.5885(2) 0.0859(14) Uani 1 1 d . . . . .
H8 H 0.4603 0.0570 0.5674 0.103 Uiso 1 1 calc R U . . .
C9 C 0.5126(3) -0.0254(3) 0.5869(3) 0.1053(18) Uani 1 1 d . . . . .
H9 H 0.5554 -0.0156 0.5654 0.126 Uiso 1 1 calc R U . . .
C10 C 0.5062(4) -0.0823(3) 0.6166(3) 0.112(2) Uani 1 1 d . . . . .
H10 H 0.5445 -0.1115 0.6158 0.134 Uiso 1 1 calc R U . . .
C11 C 0.4435(4) -0.0960(3) 0.6473(2) 0.1061(19) Uani 1 1 d . . . . .
H11 H 0.4386 -0.1353 0.6671 0.127 Uiso 1 1 calc R U . . .
C12 C 0.3866(3) -0.0524(2) 0.64974(19) 0.0785(13) Uani 1 1 d . . . . .
H12 H 0.3442 -0.0628 0.6715 0.094 Uiso 1 1 calc R U . . .
C13 C 0.23363(19) 0.03138(16) 0.65980(17) 0.0511(9) Uani 1 1 d . . . . .
C14 C 0.1768(2) 0.00534(18) 0.62559(19) 0.0662(11) Uani 1 1 d . . . . .
H14 H 0.1794 0.0060 0.5823 0.079 Uiso 1 1 calc R U . . .
C15 C 0.1163(2) -0.0216(2) 0.6537(2) 0.0794(13) Uani 1 1 d . . . . .
H15 H 0.0791 -0.0391 0.6295 0.095 Uiso 1 1 calc R U . . .
C16 C 0.1110(2) -0.0227(2) 0.7177(2) 0.0758(13) Uani 1 1 d . . . . .
H16 H 0.0701 -0.0405 0.7369 0.091 Uiso 1 1 calc R U . . .
C17 C 0.1657(3) 0.0024(2) 0.7526(2) 0.0799(13) Uani 1 1 d . . . . .
H17 H 0.1626 0.0013 0.7959 0.096 Uiso 1 1 calc R U . . .
C18 C 0.2261(2) 0.02940(19) 0.72413(18) 0.0667(11) Uani 1 1 d . . . . .
H18 H 0.2628 0.0468 0.7489 0.080 Uiso 1 1 calc R U . . .
C19 C 0.40533(18) 0.02438(16) 0.87665(16) 0.0473(8) Uani 1 1 d . . . . .
C20 C 0.4039(2) -0.01433(18) 0.82466(18) 0.0625(10) Uani 1 1 d . . . . .
H20 H 0.3933 0.0035 0.7860 0.075 Uiso 1 1 calc R U . . .
C21 C 0.4180(3) -0.0788(2) 0.8286(2) 0.0828(13) Uani 1 1 d . . . . .
H21 H 0.4157 -0.1039 0.7929 0.099 Uiso 1 1 calc R U . . .
C22 C 0.4350(3) -0.1057(2) 0.8837(3) 0.0858(14) Uani 1 1 d . . . . .
H22 H 0.4447 -0.1493 0.8858 0.103 Uiso 1 1 calc R U . . .
C23 C 0.4379(2) -0.0695(2) 0.9361(2) 0.0815(13) Uani 1 1 d . . . . .
H23 H 0.4496 -0.0881 0.9742 0.098 Uiso 1 1 calc R U . . .
C24 C 0.4232(2) -0.00449(18) 0.93250(18) 0.0641(10) Uani 1 1 d . . . . .
H24 H 0.4255 0.0201 0.9686 0.077 Uiso 1 1 calc R U . . .
C25 C 0.2964(2) 0.12092(16) 0.92291(16) 0.0516(9) Uani 1 1 d . . . . .
C26 C 0.2275(2) 0.11537(19) 0.89664(19) 0.0680(11) Uani 1 1 d . . . . .
H26 H 0.2234 0.1111 0.8536 0.082 Uiso 1 1 calc R U . . .
C27 C 0.1647(2) 0.1160(2) 0.9324(2) 0.0843(14) Uani 1 1 d . . . . .
H27 H 0.1192 0.1121 0.9132 0.101 Uiso 1 1 calc R U . . .
C28 C 0.1684(3) 0.1223(2) 0.9950(3) 0.0867(15) Uani 1 1 d . . . . .
H28 H 0.1258 0.1221 1.0188 0.104 Uiso 1 1 calc R U . . .
C29 C 0.2352(3) 0.1289(2) 1.0230(2) 0.0818(14) Uani 1 1 d . . . . .
H29 H 0.2382 0.1341 1.0660 0.098 Uiso 1 1 calc R U . . .
C30 C 0.2986(2) 0.12787(18) 0.98736(18) 0.0673(11) Uani 1 1 d . . . . .
H30 H 0.3438 0.1319 1.0071 0.081 Uiso 1 1 calc R U . . .
C31 C 0.4574(2) 0.15848(17) 0.90589(16) 0.0556(10) Uani 1 1 d . . . . .
C32 C 0.5289(2) 0.13657(19) 0.90193(18) 0.0652(11) Uani 1 1 d . . . . .
H32 H 0.5374 0.0968 0.8840 0.078 Uiso 1 1 calc R U . . .
C33 C 0.5873(3) 0.1710(3) 0.9234(3) 0.0944(16) Uani 1 1 d . . . . .
H33 H 0.6347 0.1552 0.9192 0.113 Uiso 1 1 calc R U . . .
C34 C 0.5755(4) 0.2284(3) 0.9507(3) 0.111(2) Uani 1 1 d . . . . .
H34 H 0.6151 0.2517 0.9659 0.133 Uiso 1 1 calc R U . . .
C35 C 0.5075(4) 0.2521(2) 0.9560(3) 0.1055(18) Uani 1 1 d . . . . .
H35 H 0.5003 0.2917 0.9745 0.127 Uiso 1 1 calc R U . . .
C36 C 0.4474(3) 0.2176(2) 0.9338(2) 0.0802(13) Uani 1 1 d . . . . .
H36 H 0.4004 0.2344 0.9377 0.096 Uiso 1 1 calc R U . . .
C37 C 0.4932(2) 0.19474(18) 0.71052(18) 0.0602(10) Uani 1 1 d . . . . .
C38 C 0.5323(2) 0.1324(2) 0.7230(2) 0.0793(13) Uani 1 1 d . . . . .
H38A H 0.5123 0.0996 0.6967 0.119 Uiso 1 1 calc R U . . .
H38B H 0.5837 0.1372 0.7143 0.119 Uiso 1 1 calc R U . . .
H38C H 0.5259 0.1206 0.7660 0.119 Uiso 1 1 calc R U . . .
C39 C 0.5239(2) 0.2477(2) 0.7517(2) 0.0916(15) Uani 1 1 d . . . . .
H39A H 0.4985 0.2869 0.7432 0.137 Uiso 1 1 calc R U . . .
H39B H 0.5174 0.2365 0.7948 0.137 Uiso 1 1 calc R U . . .
H39C H 0.5752 0.2531 0.7432 0.137 Uiso 1 1 calc R U . . .
C40 C 0.4994(3) 0.2133(2) 0.6415(2) 0.0907(15) Uani 1 1 d . . . . .
H40A H 0.4743 0.2530 0.6346 0.136 Uiso 1 1 calc R U . . .
H40B H 0.5502 0.2181 0.6306 0.136 Uiso 1 1 calc R U . . .
H40C H 0.4777 0.1806 0.6162 0.136 Uiso 1 1 calc R U . . .
O1 O 0.36067(13) 0.12949(11) 0.80281(10) 0.0563(6) Uani 1 1 d . . . . .
O2 O 0.34311(15) 0.12815(12) 0.66361(11) 0.0661(7) Uani 1 1 d . . . . .
Si1 Si 0.31709(6) 0.06743(5) 0.62372(4) 0.0501(2) Uani 1 1 d . . . . .
Si2 Si 0.38001(5) 0.11054(4) 0.87361(4) 0.0456(2) Uani 1 1 d . . . . .
Sn1 Sn 0.37791(2) 0.18319(2) 0.72956(2) 0.04366(8) Uani 1 1 d D . . . .
C41 C 0.3098(4) 0.2663(3) 0.7340(3) 0.069(2) Uani 0.622(7) 1 d D U P A 1
C42 C 0.2347(5) 0.2424(6) 0.7466(6) 0.166(5) Uani 0.622(7) 1 d D U P A 1
H42A H 0.2342 0.2197 0.7855 0.250 Uiso 0.622(7) 1 calc R U P A 1
H42B H 0.2014 0.2779 0.7489 0.250 Uiso 0.622(7) 1 calc R U P A 1
H42C H 0.2198 0.2144 0.7135 0.250 Uiso 0.622(7) 1 calc R U P A 1
C43 C 0.3358(5) 0.3085(4) 0.7864(4) 0.108(3) Uani 0.622(7) 1 d D U P A 1
H43A H 0.3844 0.3235 0.7775 0.162 Uiso 0.622(7) 1 calc R U P A 1
H43B H 0.3033 0.3444 0.7906 0.162 Uiso 0.622(7) 1 calc R U P A 1
H43C H 0.3361 0.2847 0.8247 0.162 Uiso 0.622(7) 1 calc R U P A 1
C44 C 0.3134(5) 0.3021(3) 0.6739(3) 0.104(3) Uani 0.622(7) 1 d D U P A 1
H44A H 0.3626 0.3169 0.6671 0.157 Uiso 0.622(7) 1 calc R U P A 1
H44B H 0.2992 0.2745 0.6402 0.157 Uiso 0.622(7) 1 calc R U P A 1
H44C H 0.2808 0.3381 0.6756 0.157 Uiso 0.622(7) 1 calc R U P A 1
C41' C 0.2904(6) 0.2514(5) 0.7354(5) 0.071(4) Uani 0.378(7) 1 d D U P A 2
C42' C 0.2458(8) 0.2479(7) 0.7947(5) 0.087(4) Uani 0.378(7) 1 d D U P A 2
H42D H 0.2779 0.2500 0.8301 0.131 Uiso 0.378(7) 1 calc R U P A 2
H42E H 0.2120 0.2829 0.7960 0.131 Uiso 0.378(7) 1 calc R U P A 2
H42F H 0.2191 0.2084 0.7956 0.131 Uiso 0.378(7) 1 calc R U P A 2
C43' C 0.3231(10) 0.3170(8) 0.7341(9) 0.164(7) Uani 0.378(7) 1 d D U P A 2
H43D H 0.3583 0.3211 0.7672 0.245 Uiso 0.378(7) 1 calc R U P A 2
H43E H 0.3469 0.3238 0.6947 0.245 Uiso 0.378(7) 1 calc R U P A 2
H43F H 0.2851 0.3482 0.7396 0.245 Uiso 0.378(7) 1 calc R U P A 2
C44' C 0.2362(7) 0.2478(8) 0.6832(6) 0.116(5) Uani 0.378(7) 1 d D U P A 2
H44D H 0.2141 0.2062 0.6826 0.175 Uiso 0.378(7) 1 calc R U P A 2
H44E H 0.1990 0.2796 0.6891 0.175 Uiso 0.378(7) 1 calc R U P A 2
H44F H 0.2608 0.2553 0.6442 0.175 Uiso 0.378(7) 1 calc R U P A 2

loop_
_atom_site_aniso_label
_atom_site_aniso_U_11
_atom_site_aniso_U_22
_atom_site_aniso_U_33
_atom_site_aniso_U_23
_atom_site_aniso_U_13
_atom_site_aniso_U_12
C1 0.050(2) 0.058(2) 0.046(2) 0.0001(17) 0.0016(17) -0.0063(18)
C2 0.080(3) 0.072(3) 0.060(3) 0.007(2) 0.001(2) -0.016(2)
C3 0.098(4) 0.089(4) 0.087(4) 0.034(3) -0.002(3) -0.019(3)
C4 0.091(4) 0.139(5) 0.063(3) 0.044(3) -0.014(3) -0.041(4)
C5 0.108(4) 0.126(4) 0.044(2) -0.002(3) -0.009(2) -0.042(4)
C6 0.092(3) 0.070(3) 0.050(2) -0.007(2) -0.003(2) -0.011(2)
C7 0.055(2) 0.069(3) 0.046(2) -0.0106(19) -0.0096(18) -0.0011(19)
C8 0.074(3) 0.081(3) 0.103(4) -0.018(3) 0.014(3) 0.000(3)
C9 0.063(3) 0.131(5) 0.122(5) -0.046(4) 0.009(3) 0.008(4)
C10 0.104(5) 0.136(6) 0.096(4) -0.035(4) -0.033(4) 0.055(4)
C11 0.140(5) 0.106(4) 0.073(3) 0.010(3) -0.014(4) 0.051(4)
C12 0.090(3) 0.090(3) 0.055(2) 0.009(2) -0.007(2) 0.020(3)
C13 0.052(2) 0.045(2) 0.057(2) 0.0007(17) -0.0033(18) 0.0025(17)
C14 0.065(3) 0.069(3) 0.065(3) 0.005(2) -0.005(2) -0.012(2)
C15 0.056(3) 0.079(3) 0.103(4) 0.008(3) -0.012(3) -0.015(2)
C16 0.058(3) 0.069(3) 0.100(4) 0.018(3) 0.017(3) -0.004(2)
C17 0.080(3) 0.094(3) 0.066(3) 0.008(2) 0.011(2) -0.009(3)
C18 0.063(3) 0.079(3) 0.059(3) -0.002(2) -0.002(2) -0.015(2)
C19 0.043(2) 0.051(2) 0.047(2) 0.0023(17) -0.0001(16) -0.0053(16)
C20 0.067(3) 0.062(2) 0.059(2) -0.002(2) -0.0055(19) 0.002(2)
C21 0.092(4) 0.060(3) 0.096(4) -0.018(3) 0.004(3) 0.001(3)
C22 0.081(3) 0.052(3) 0.125(5) 0.007(3) 0.008(3) 0.006(2)
C23 0.082(3) 0.070(3) 0.092(4) 0.036(3) -0.002(3) -0.002(3)
C24 0.075(3) 0.060(2) 0.057(2) 0.007(2) -0.006(2) -0.003(2)
C25 0.065(3) 0.047(2) 0.043(2) 0.0013(16) -0.0010(18) 0.0011(18)
C26 0.064(3) 0.084(3) 0.056(2) 0.010(2) 0.004(2) 0.008(2)
C27 0.063(3) 0.105(4) 0.085(4) 0.026(3) 0.009(3) 0.015(3)
C28 0.089(4) 0.073(3) 0.097(4) 0.013(3) 0.042(3) 0.020(3)
C29 0.117(4) 0.072(3) 0.056(3) -0.010(2) 0.032(3) -0.005(3)
C30 0.085(3) 0.065(3) 0.052(2) -0.006(2) 0.003(2) -0.005(2)
C31 0.069(3) 0.051(2) 0.047(2) 0.0049(17) -0.0095(19) -0.011(2)
C32 0.065(3) 0.061(2) 0.070(3) 0.011(2) -0.016(2) -0.014(2)
C33 0.072(3) 0.095(4) 0.116(4) 0.024(3) -0.027(3) -0.026(3)
C34 0.119(5) 0.090(4) 0.124(5) 0.007(4) -0.042(4) -0.048(4)
C35 0.143(5) 0.064(3) 0.110(4) -0.015(3) -0.016(4) -0.027(4)
C36 0.094(4) 0.062(3) 0.084(3) -0.004(2) -0.009(3) -0.013(3)
C37 0.053(2) 0.065(2) 0.063(2) 0.0014(19) 0.0029(18) -0.0160(19)
C38 0.059(3) 0.091(3) 0.089(3) 0.001(3) 0.005(2) 0.010(2)
C39 0.074(3) 0.083(3) 0.118(4) -0.010(3) -0.006(3) -0.034(3)
C40 0.091(4) 0.101(4) 0.080(3) 0.019(3) 0.024(3) -0.021(3)
O1 0.0605(16) 0.0667(16) 0.0418(13) 0.0100(12) -0.0038(11) -0.0047(13)
O2 0.0846(19) 0.0633(16) 0.0506(15) -0.0119(12) -0.0084(14) -0.0187(14)
Si1 0.0541(6) 0.0549(6) 0.0413(5) -0.0047(5) -0.0043(5) -0.0075(5)
Si2 0.0508(6) 0.0472(5) 0.0387(5) 0.0024(4) -0.0033(5) -0.0022(5)
Sn1 0.05222(15) 0.03824(12) 0.04050(13) -0.00029(10) -0.00320(11) -0.00248(11)
C41 0.077(5) 0.032(4) 0.097(5) 0.011(3) 0.012(4) 0.013(4)
C42 0.096(7) 0.145(9) 0.259(12) 0.044(10) 0.018(10) 0.056(7)
C43 0.154(8) 0.080(5) 0.090(6) -0.031(5) 0.004(6) 0.048(5)
C44 0.173(8) 0.068(5) 0.072(5) 0.010(4) -0.022(5) 0.058(5)
C41' 0.069(7) 0.052(6) 0.093(7) 0.015(5) 0.011(6) 0.001(6)
C42' 0.093(9) 0.095(8) 0.074(7) -0.010(7) 0.014(7) 0.047(7)
C43' 0.153(12) 0.127(11) 0.211(14) 0.021(12) 0.019(12) 0.030(10)
C44' 0.099(9) 0.152(10) 0.098(9) -0.027(9) -0.029(8) 0.078(8)

loop_
_atom_type_symbol
_atom_type_description
_atom_type_scat_dispersion_real
_atom_type_scat_dispersion_imag
_atom_type_scat_source
C C 0.0033 0.0016 'International Tables Vol C Tables 4.2.6.8 and 6.1.1.4'
H H 0.0000 0.0000 'International Tables Vol C Tables 4.2.6.8 and 6.1.1.4'
O O 0.0106 0.0060 'International Tables Vol C Tables 4.2.6.8 and 6.1.1.4'
Si Si 0.0817 0.0704 'International Tables Vol C Tables 4.2.6.8 and 6.1.1.4'
Sn Sn -0.6537 1.4246 'International Tables Vol C Tables 4.2.6.8 and 6.1.1.4'

loop_
_geom_angle_atom_site_label_1
_geom_angle_atom_site_label_2
_geom_angle_atom_site_label_3
_geom_angle
C6 C1 C2 116.1(4)
C6 C1 Si1 122.3(3)
C2 C1 Si1 121.4(3)
C1 C2 C3 122.3(4)
C1 C2 H2 118.9
C3 C2 H2 118.9
C4 C3 C2 119.5(5)
C4 C3 H3 120.2
C2 C3 H3 120.2
C3 C4 C5 120.0(4)
C3 C4 H4 120.0
C5 C4 H4 120.0
C4 C5 C6 120.0(5)
C4 C5 H5 120.0
C6 C5 H5 120.0
C5 C6 C1 122.0(4)
C5 C6 H6 119.0
C1 C6 H6 119.0
C12 C7 C8 116.8(4)
C12 C7 Si1 123.6(3)
C8 C7 Si1 119.6(3)
C7 C8 C9 121.2(5)
C7 C8 H8 119.4
C9 C8 H8 119.4
C10 C9 C8 120.3(6)
C10 C9 H9 119.9
C8 C9 H9 119.9
C11 C10 C9 119.3(6)
C11 C10 H10 120.3
C9 C10 H10 120.3
C10 C11 C12 120.8(6)
C10 C11 H11 119.6
C12 C11 H11 119.6
C7 C12 C11 121.5(5)
C7 C12 H12 119.3
C11 C12 H12 119.3
C14 C13 C18 116.2(4)
C14 C13 Si1 123.5(3)
C18 C13 Si1 120.3(3)
C15 C14 C13 122.0(4)
C15 C14 H14 119.0
C13 C14 H14 119.0
C16 C15 C14 120.0(4)
C16 C15 H15 120.0
C14 C15 H15 120.0
C17 C16 C15 119.6(4)
C17 C16 H16 120.2
C15 C16 H16 120.2
C16 C17 C18 120.2(4)
C16 C17 H17 119.9
C18 C17 H17 119.9
C17 C18 C13 122.1(4)
C17 C18 H18 119.0
C13 C18 H18 119.0
C20 C19 C24 116.6(3)
C20 C19 Si2 122.5(3)
C24 C19 Si2 120.9(3)
C21 C20 C19 121.6(4)
C21 C20 H20 119.2
C19 C20 H20 119.2
C22 C21 C20 120.6(4)
C22 C21 H21 119.7
C20 C21 H21 119.7
C21 C22 C23 120.1(4)
C21 C22 H22 120.0
C23 C22 H22 120.0
C22 C23 C24 119.6(4)
C22 C23 H23 120.2
C24 C23 H23 120.2
C19 C24 C23 121.5(4)
C19 C24 H24 119.2
C23 C24 H24 119.2
C26 C25 C30 116.1(4)
C26 C25 Si2 120.2(3)
C30 C25 Si2 123.4(3)
C27 C26 C25 121.9(4)
C27 C26 H26 119.0
C25 C26 H26 119.0
C28 C27 C26 120.7(5)
C28 C27 H27 119.6
C26 C27 H27 119.6
C27 C28 C29 119.4(4)
C27 C28 H28 120.3
C29 C28 H28 120.3
C28 C29 C30 120.1(4)
C28 C29 H29 119.9
C30 C29 H29 119.9
C29 C30 C25 121.6(4)
C29 C30 H30 119.2
C25 C30 H30 119.2
C32 C31 C36 116.5(4)
C32 C31 Si2 120.8(3)
C36 C31 Si2 122.7(3)
C33 C32 C31 122.6(4)
C33 C32 H32 118.7
C31 C32 H32 118.7
C34 C33 C32 119.3(5)
C34 C33 H33 120.3
C32 C33 H33 120.3
C35 C34 C33 120.8(5)
C35 C34 H34 119.6
C33 C34 H34 119.6
C34 C35 C36 120.4(5)
C34 C35 H35 119.8
C36 C35 H35 119.8
C31 C36 C35 120.3(5)
C31 C36 H36 119.9
C35 C36 H36 119.9
C38 C37 C39 110.7(4)
C38 C37 C40 110.8(4)
C39 C37 C40 110.3(3)
C38 C37 Sn1 109.2(3)
C39 C37 Sn1 109.3(3)
C40 C37 Sn1 106.4(3)
C37 C38 H38A 109.5
C37 C38 H38B 109.5
H38A C38 H38B 109.5
C37 C38 H38C 109.5
H38A C38 H38C 109.5
H38B C38 H38C 109.5
C37 C39 H39A 109.5
C37 C39 H39B 109.5
H39A C39 H39B 109.5
C37 C39 H39C 109.5
H39A C39 H39C 109.5
H39B C39 H39C 109.5
C37 C40 H40A 109.5
C37 C40 H40B 109.5
H40A C40 H40B 109.5
C37 C40 H40C 109.5
H40A C40 H40C 109.5
H40B C40 H40C 109.5
Si2 O1 Sn1 149.75(15)
Si1 O2 Sn1 163.84(17)
O2 Si1 C1 107.96(15)
O2 Si1 C13 109.96(15)
C1 Si1 C13 110.23(16)
O2 Si1 C7 110.58(15)
C1 Si1 C7 109.22(16)
C13 Si1 C7 108.87(17)
O1 Si2 C19 109.06(15)
O1 Si2 C31 112.52(15)
C19 Si2 C31 108.70(16)
O1 Si2 C25 108.99(15)
C19 Si2 C25 107.18(15)
C31 Si2 C25 110.24(17)
O2 Sn1 O1 101.00(10)
O2 Sn1 C41 109.1(2)
O1 Sn1 C41 109.8(2)
O2 Sn1 C41' 101.3(3)
O1 Sn1 C41' 102.5(3)
O2 Sn1 C37 104.44(13)
O1 Sn1 C37 111.90(13)
C41 Sn1 C37 118.9(2)
C41' Sn1 C37 131.4(3)
C42 C41 C44 111.6(5)
C42 C41 C43 110.6(6)
C44 C41 C43 109.6(5)
C42 C41 Sn1 105.7(6)
C44 C41 Sn1 110.2(4)
C43 C41 Sn1 109.2(5)
C41 C42 H42A 109.5
C41 C42 H42B 109.5
H42A C42 H42B 109.5
C41 C42 H42C 109.5
H42A C42 H42C 109.5
H42B C42 H42C 109.5
C41 C43 H43A 109.5
C41 C43 H43B 109.5
H43A C43 H43B 109.5
C41 C43 H43C 109.5
H43A C43 H43C 109.5
H43B C43 H43C 109.5
C41 C44 H44A 109.5
C41 C44 H44B 109.5
H44A C44 H44B 109.5
C41 C44 H44C 109.5
H44A C44 H44C 109.5
H44B C44 H44C 109.5
C44' C41' C43' 107.2(7)
C44' C41' C42' 105.7(7)
C43' C41' C42' 106.0(7)
C44' C41' Sn1 114.5(7)
C43' C41' Sn1 108.3(10)
C42' C41' Sn1 114.7(8)
C41' C42' H42D 109.5
C41' C42' H42E 109.5
H42D C42' H42E 109.5
C41' C42' H42F 109.5
H42D C42' H42F 109.5
H42E C42' H42F 109.5
C41' C43' H43D 109.5
C41' C43' H43E 109.5
H43D C43' H43E 109.5
C41' C43' H43F 109.5
H43D C43' H43F 109.5
H43E C43' H43F 109.5
C41' C44' H44D 109.5
C41' C44' H44E 109.5
H44D C44' H44E 109.5
C41' C44' H44F 109.5
H44D C44' H44F 109.5
H44E C44' H44F 109.5

loop_
_geom_bond_atom_site_label_1
_geom_bond_atom_site_label_2
_geom_bond_distance
C1 C6 1.379(5)
C1 C2 1.382(5)
C1 Si1 1.859(4)
C2 C3 1.382(6)
C2 H2 0.9300
C3 C4 1.357(7)
C3 H3 0.9300
C4 C5 1.362(7)
C4 H4 0.9300
C5 C6 1.377(6)
C5 H5 0.9300
C6 H6 0.9300
C7 C12 1.367(5)
C7 C8 1.387(5)
C7 Si1 1.875(4)
C8 C9 1.388(6)
C8 H8 0.9300
C9 C10 1.356(7)
C9 H9 0.9300
C10 C11 1.350(8)
C10 H10 0.9300
C11 C12 1.384(6)
C11 H11 0.9300
C12 H12 0.9300
C13 C14 1.383(5)
C13 C18 1.386(5)
C13 Si1 1.867(4)
C14 C15 1.378(5)
C14 H14 0.9300
C15 C16 1.374(6)
C15 H15 0.9300
C16 C17 1.353(6)
C16 H16 0.9300
C17 C18 1.381(6)
C17 H17 0.9300
C18 H18 0.9300
C19 C20 1.378(5)
C19 C24 1.380(5)
C19 Si2 1.864(3)
C20 C21 1.377(5)
C20 H20 0.9300
C21 C22 1.344(6)
C21 H21 0.9300
C22 C23 1.356(6)
C22 H22 0.9300
C23 C24 1.391(5)
C23 H23 0.9300
C24 H24 0.9300
C25 C26 1.382(5)
C25 C30 1.389(5)
C25 Si2 1.868(4)
C26 C27 1.379(5)
C26 H26 0.9300
C27 C28 1.349(6)
C27 H27 0.9300
C28 C29 1.366(6)
C28 H28 0.9300
C29 C30 1.386(6)
C29 H29 0.9300
C30 H30 0.9300
C31 C32 1.385(5)
C31 C36 1.388(5)
C31 Si2 1.866(4)
C32 C33 1.366(6)
C32 H32 0.9300
C33 C34 1.354(7)
C33 H33 0.9300
C34 C35 1.342(7)
C34 H34 0.9300
C35 C36 1.396(6)
C35 H35 0.9300
C36 H36 0.9300
C37 C38 1.513(5)
C37 C39 1.524(5)
C37 C40 1.533(5)
C37 Sn1 2.157(4)
C38 H38A 0.9600
C38 H38B 0.9600
C38 H38C 0.9600
C39 H39A 0.9600
C39 H39B 0.9600
C39 H39C 0.9600
C40 H40A 0.9600
C40 H40B 0.9600
C40 H40C 0.9600
O1 Si2 1.607(2)
O1 Sn1 1.957(2)
O2 Si1 1.604(2)
O2 Sn1 1.931(2)
Sn1 C41 2.141(6)
Sn1 C41' 2.146(8)
C41 C42 1.485(8)
C41 C44 1.492(7)
C41 C43 1.507(7)
C42 H42A 0.9600
C42 H42B 0.9600
C42 H42C 0.9600
C43 H43A 0.9600
C43 H43B 0.9600
C43 H43C 0.9600
C44 H44A 0.9600
C44 H44B 0.9600
C44 H44C 0.9600
C41' C44' 1.496(10)
C41' C43' 1.498(11)
C41' C42' 1.511(10)
C42' H42D 0.9600
C42' H42E 0.9600
C42' H42F 0.9600
C43' H43D 0.9600
C43' H43E 0.9600
C43' H43F 0.9600
C44' H44D 0.9600
C44' H44E 0.9600
C44' H44F 0.9600

loop_
_geom_torsion_atom_site_label_1
_geom_torsion_atom_site_label_2
_geom_torsion_atom_site_label_3
_geom_torsion_atom_site_label_4
_geom_torsion
C6 C1 C2 C3 1.8(6)
Si1 C1 C2 C3 -174.2(3)
C1 C2 C3 C4 -0.6(7)
C2 C3 C4 C5 -1.0(8)
C3 C4 C5 C6 1.4(8)
C4 C5 C6 C1 -0.1(7)
C2 C1 C6 C5 -1.4(6)
Si1 C1 C6 C5 174.5(3)
C12 C7 C8 C9 -1.4(6)
Si1 C7 C8 C9 177.9(4)
C7 C8 C9 C10 0.9(8)
C8 C9 C10 C11 0.4(9)
C9 C10 C11 C12 -1.1(9)
C8 C7 C12 C11 0.6(6)
Si1 C7 C12 C11 -178.7(3)
C10 C11 C12 C7 0.6(8)
C18 C13 C14 C15 -0.6(6)
Si1 C13 C14 C15 179.2(3)
C13 C14 C15 C16 0.5(7)
C14 C15 C16 C17 -0.6(7)
C15 C16 C17 C18 0.7(7)
C16 C17 C18 C13 -0.8(7)
C14 C13 C18 C17 0.7(6)
Si1 C13 C18 C17 -179.1(3)
C24 C19 C20 C21 1.5(6)
Si2 C19 C20 C21 -175.5(3)
C19 C20 C21 C22 -1.3(7)
C20 C21 C22 C23 0.5(8)
C21 C22 C23 C24 0.0(7)
C20 C19 C24 C23 -1.0(6)
Si2 C19 C24 C23 176.0(3)
C22 C23 C24 C19 0.3(7)
C30 C25 C26 C27 -0.7(6)
Si2 C25 C26 C27 173.0(3)
C25 C26 C27 C28 0.1(7)
C26 C27 C28 C29 0.9(7)
C27 C28 C29 C30 -1.3(7)
C28 C29 C30 C25 0.8(7)
C26 C25 C30 C29 0.2(6)
Si2 C25 C30 C29 -173.3(3)
C36 C31 C32 C33 -0.8(6)
Si2 C31 C32 C33 178.1(3)
C31 C32 C33 C34 1.2(7)
C32 C33 C34 C35 -1.0(9)
C33 C34 C35 C36 0.5(9)
C32 C31 C36 C35 0.3(6)
Si2 C31 C36 C35 -178.6(4)
C34 C35 C36 C31 -0.1(8)
Sn1 O2 Si1 C1 -177.3(6)
Sn1 O2 Si1 C13 62.4(7)
Sn1 O2 Si1 C7 -57.9(7)
C6 C1 Si1 O2 168.6(3)
C2 C1 Si1 O2 -15.7(4)
C6 C1 Si1 C13 -71.3(4)
C2 C1 Si1 C13 104.5(3)
C6 C1 Si1 C7 48.3(4)
C2 C1 Si1 C7 -136.0(3)
C14 C13 Si1 O2 143.4(3)
C18 C13 Si1 O2 -36.9(3)
C14 C13 Si1 C1 24.4(4)
C18 C13 Si1 C1 -155.8(3)
C14 C13 Si1 C7 -95.3(3)
C18 C13 Si1 C7 84.4(3)
C12 C7 Si1 O2 111.6(3)
C8 C7 Si1 O2 -67.6(3)
C12 C7 Si1 C1 -129.7(3)
C8 C7 Si1 C1 51.0(4)
C12 C7 Si1 C13 -9.3(4)
C8 C7 Si1 C13 171.4(3)
Sn1 O1 Si2 C19 -123.5(3)
Sn1 O1 Si2 C31 -2.8(4)
Sn1 O1 Si2 C25 119.8(3)
C20 C19 Si2 O1 -2.0(3)
C24 C19 Si2 O1 -178.8(3)
C20 C19 Si2 C31 -125.0(3)
C24 C19 Si2 C31 58.2(3)
C20 C19 Si2 C25 115.9(3)
C24 C19 Si2 C25 -61.0(3)
C32 C31 Si2 O1 -92.5(3)
C36 C31 Si2 O1 86.3(3)
C32 C31 Si2 C19 28.4(3)
C36 C31 Si2 C19 -152.8(3)
C32 C31 Si2 C25 145.6(3)
C36 C31 Si2 C25 -35.6(4)
C26 C25 Si2 O1 27.2(3)
C30 C25 Si2 O1 -159.5(3)
C26 C25 Si2 C19 -90.7(3)
C30 C25 Si2 C19 82.6(3)
C26 C25 Si2 C31 151.2(3)
C30 C25 Si2 C31 -35.6(4)
